data_7006061
loop_
_publ_author_name
'Afrati, Tereza'
'Dendrinou-Samara, Catherine'
'Raptopoulou, Catherine'
'Terzis, Aris'
'Tangoulis, Vassilis'
'Kessissoglou, Dimitris P.'

_publ_section_title
;
 Copper inverse-9-metallacrown-3 compounds showing antisymmetric
 magnetic behaviour.
;
_journal_issue 44
_journal_name_full 'Dalton transactions (Cambridge, England : 2003)'
_journal_page_first 5156
_journal_page_last 5164
_journal_paper_doi 10.1039/b708767e
_journal_year 2007
_chemical_formula_sum 'C38 H36 Cl2 Cu3 N6 O14'
_chemical_formula_weight 1062.25
_chemical_name_systematic
;
?
;
_space_group_IT_number 14
_symmetry_cell_setting monoclinic
_symmetry_space_group_name_Hall '-P 2yn'
_symmetry_space_group_name_H-M 'P 1 21/n 1'
_atom_sites_solution_hydrogens geom
_atom_sites_solution_primary direct
_atom_sites_solution_secondary difmap
_audit_creation_method SHELXL-97
_cell_angle_alpha 90.00
_cell_angle_beta 96.59(3)
_cell_angle_gamma 90.00
_cell_formula_units_Z 4
_cell_length_a 16.264(8)
_cell_length_b 15.696(11)
_cell_length_c 17.250(11)
_cell_measurement_reflns_used 25
_cell_measurement_temperature 298
_cell_measurement_theta_max 27
_cell_measurement_theta_min 11
_cell_volume 4374(5)
_computing_structure_refinement 'SHELXL-97 (Sheldrick, 1997)'
_computing_structure_solution 'SHELXS-86 (Sheldrick, 1986)'
_diffrn_ambient_temperature 298
_diffrn_measured_fraction_theta_full 0.979
_diffrn_measured_fraction_theta_max 0.979
_diffrn_measurement_device_type 'P21 Nicolet upgraded by Crystal Logic'
_diffrn_measurement_method \q/2\q
_diffrn_radiation_monochromator graphite
_diffrn_radiation_source 'fine-focus sealed tube'
_diffrn_radiation_type CuK\a
_diffrn_radiation_wavelength 1.54180
_diffrn_reflns_av_R_equivalents 0.0805
_diffrn_reflns_av_sigmaI/netI 0.0511
_diffrn_reflns_limit_h_max 16
_diffrn_reflns_limit_h_min -16
_diffrn_reflns_limit_k_max 0
_diffrn_reflns_limit_k_min -16
_diffrn_reflns_limit_l_max 0
_diffrn_reflns_limit_l_min -17
_diffrn_reflns_number 5114
_diffrn_reflns_theta_full 52.50
_diffrn_reflns_theta_max 52.50
_diffrn_reflns_theta_min 3.54
_diffrn_standards_decay_% -2.9
_diffrn_standards_interval_count 97
_diffrn_standards_number 3
_exptl_absorpt_coefficient_mu 3.440
_exptl_absorpt_correction_T_max 1.00
_exptl_absorpt_correction_T_min 0.64
_exptl_absorpt_correction_type 'psi-scan empirical'
_exptl_crystal_colour green
_exptl_crystal_density_diffrn 1.613
_exptl_crystal_density_method 'not measured'
_exptl_crystal_description parall
_exptl_crystal_F_000 2156
_exptl_crystal_size_max 0.55
_exptl_crystal_size_mid 0.15
_exptl_crystal_size_min 0.10
_refine_diff_density_max 0.976
_refine_diff_density_min -0.849
_refine_diff_density_rms 0.109
_refine_ls_extinction_coef 0.00045(10)
_refine_ls_extinction_expression Fc^*^=kFc[1+0.001xFc^2^\l^3^/sin(2\q)]^-1/4^
_refine_ls_extinction_method SHELXL
_refine_ls_goodness_of_fit_ref 1.050
_refine_ls_hydrogen_treatment constr
_refine_ls_matrix_type full
_refine_ls_number_parameters 571
_refine_ls_number_reflns 4879
_refine_ls_number_restraints 0
_refine_ls_restrained_S_all 1.050
_refine_ls_R_factor_all 0.0987
_refine_ls_R_factor_gt 0.0793
_refine_ls_shift/su_max 0.023
_refine_ls_shift/su_mean 0.000
_refine_ls_structure_factor_coef Fsqd
_refine_ls_weighting_details 'calc w=1/[\s^2^(Fo^2^)+(0.1565P)^2^+9.3464P] where P=(Fo^2^+2Fc^2^)/3'
_refine_ls_weighting_scheme calc
_refine_ls_wR_factor_gt 0.2149
_refine_ls_wR_factor_ref 0.2385
_reflns_number_gt 3734
_reflns_number_total 4879
_reflns_threshold_expression >2sigma(I)
_cod_data_source_file b708767e.txt
_cod_data_source_block kep107
_cod_original_sg_symbol_H-M P21/n
_cod_database_code 7006061

loop_
_symmetry_equiv_pos_as_xyz
'x, y, z'
'x+1/2, -y+1/2, z+1/2'
'-x, -y, -z'
'-x-1/2, y-1/2, -z-1/2'

loop_
_atom_site_label
_atom_site_type_symbol
_atom_site_fract_x
_atom_site_fract_y
_atom_site_fract_z
_atom_site_U_iso_or_equiv
_atom_site_adp_type
_atom_site_occupancy
_atom_site_symmetry_multiplicity
_atom_site_calc_flag
_atom_site_refinement_flags
_atom_site_disorder_assembly
_atom_site_disorder_group
Cu1 Cu 0.18044(8) 0.22073(7) 0.50982(8) 0.0657(5) Uani 1 1 d . . .
Cu2 Cu 0.34964(7) 0.14354(7) 0.59770(7) 0.0620(5) Uani 1 1 d . . .
Cu3 Cu 0.31330(8) 0.34637(8) 0.60138(7) 0.0678(5) Uani 1 1 d . . .
O1 O 0.2770(4) 0.0644(3) 0.5347(3) 0.0657(15) Uani 1 1 d . . .
N1 N 0.0908(4) 0.1885(5) 0.4302(4) 0.0648(19) Uani 1 1 d . . .
N2 N 0.2083(4) 0.1006(4) 0.4991(4) 0.0597(17) Uani 1 1 d . . .
O11 O 0.4160(4) 0.3089(4) 0.6546(3) 0.0736(17) Uani 1 1 d . . .
N11 N 0.4493(5) 0.0708(4) 0.6046(4) 0.0645(19) Uani 1 1 d . . .
N12 N 0.4352(5) 0.2293(4) 0.6373(4) 0.0659(19) Uani 1 1 d . . .
O21 O 0.1547(4) 0.3395(4) 0.5023(4) 0.0728(17) Uani 1 1 d . . .
N21 N 0.3438(5) 0.4673(5) 0.6014(4) 0.072(2) Uani 1 1 d . . .
N22 N 0.2165(4) 0.3899(5) 0.5344(4) 0.0673(19) Uani 1 1 d . . .
O31 O 0.2653(3) 0.2325(3) 0.5987(3) 0.0623(14) Uani 1 1 d . . .
OM1 O 0.3039(6) 0.0806(6) 0.7087(5) 0.118(3) Uani 1 1 d . . .
OM2 O 0.0906(8) 0.2062(9) 0.6164(8) 0.169(4) Uani 1 1 d . . .
O41 O 0.2235(16) 0.3627(11) 0.7178(10) 0.306(13) Uani 1 1 d . . .
O51 O 0.3182(7) 0.2309(7) 0.4419(6) 0.147(4) Uani 1 1 d . . .
C1 C 0.0283(6) 0.2394(6) 0.3991(6) 0.076(3) Uani 1 1 d . . .
H1 H 0.0308 0.2973 0.4104 0.099 Uiso 1 1 calc R . .
C3 C -0.0428(7) 0.1225(8) 0.3368(7) 0.097(3) Uani 1 1 d . . .
H3 H -0.0893 0.0998 0.3076 0.126 Uiso 1 1 calc R . .
C2 C -0.0381(7) 0.2091(7) 0.3521(7) 0.097(3) Uani 1 1 d . . .
H2 H -0.0795 0.2458 0.3307 0.126 Uiso 1 1 calc R . .
C4 C 0.0220(6) 0.0697(7) 0.3652(6) 0.083(3) Uani 1 1 d . . .
H4 H 0.0209 0.0120 0.3530 0.107 Uiso 1 1 calc R . .
C5 C 0.0894(5) 0.1046(5) 0.4126(5) 0.064(2) Uani 1 1 d . . .
C6 C 0.1608(5) 0.0567(5) 0.4494(5) 0.059(2) Uani 1 1 d . . .
C7 C 0.1726(5) -0.0346(5) 0.4308(5) 0.062(2) Uani 1 1 d . . .
C8 C 0.1683(6) -0.0629(6) 0.3545(5) 0.073(2) Uani 1 1 d . . .
H8 H 0.1586 -0.0237 0.3140 0.095 Uiso 1 1 calc R . .
C9 C 0.1781(7) -0.1487(7) 0.3369(7) 0.090(3) Uani 1 1 d . . .
H9 H 0.1754 -0.1664 0.2852 0.117 Uiso 1 1 calc R . .
C10 C 0.1916(8) -0.2065(7) 0.3963(7) 0.104(4) Uani 1 1 d . . .
H10 H 0.1993 -0.2638 0.3852 0.135 Uiso 1 1 calc R . .
C11 C 0.1939(9) -0.1795(7) 0.4730(7) 0.108(4) Uani 1 1 d . . .
H11 H 0.2017 -0.2192 0.5133 0.140 Uiso 1 1 calc R . .
C12 C 0.1846(7) -0.0944(6) 0.4904(6) 0.084(3) Uani 1 1 d . . .
H12 H 0.1864 -0.0771 0.5421 0.109 Uiso 1 1 calc R . .
C21 C 0.4502(6) -0.0124(6) 0.5894(5) 0.071(2) Uani 1 1 d . . .
H21 H 0.4004 -0.0406 0.5754 0.092 Uiso 1 1 calc R . .
C22 C 0.5239(7) -0.0577(6) 0.5940(5) 0.079(3) Uani 1 1 d . . .
H22 H 0.5235 -0.1165 0.5872 0.103 Uiso 1 1 calc R . .
C23 C 0.5978(7) -0.0141(7) 0.6088(6) 0.086(3) Uani 1 1 d . . .
H23 H 0.6479 -0.0425 0.6083 0.112 Uiso 1 1 calc R . .
C24 C 0.5965(6) 0.0743(7) 0.6249(5) 0.077(3) Uani 1 1 d . . .
H24 H 0.6456 0.1047 0.6361 0.100 Uiso 1 1 calc R . .
C25 C 0.5214(5) 0.1142(6) 0.6237(5) 0.061(2) Uani 1 1 d . . .
C26 C 0.5116(5) 0.2050(6) 0.6436(5) 0.064(2) Uani 1 1 d . . .
C27 C 0.5805(6) 0.2636(7) 0.6664(6) 0.077(3) Uani 1 1 d . . .
C28 C 0.6366(6) 0.2492(8) 0.7328(6) 0.092(3) Uani 1 1 d . . .
H28 H 0.6339 0.1995 0.7617 0.119 Uiso 1 1 calc R . .
C29 C 0.6967(8) 0.3103(10) 0.7549(8) 0.106(4) Uani 1 1 d . . .
H29 H 0.7337 0.3021 0.7995 0.138 Uiso 1 1 calc R . .
C30 C 0.7012(9) 0.3817(12) 0.7115(10) 0.128(6) Uani 1 1 d . . .
H30 H 0.7425 0.4213 0.7267 0.167 Uiso 1 1 calc R . .
C31 C 0.6489(8) 0.3974(8) 0.6481(8) 0.102(4) Uani 1 1 d . . .
H31 H 0.6535 0.4475 0.6200 0.132 Uiso 1 1 calc R . .
C32 C 0.5869(7) 0.3382(7) 0.6237(6) 0.087(3) Uani 1 1 d . . .
H32 H 0.5502 0.3486 0.5794 0.113 Uiso 1 1 calc R . .
C41 C 0.4122(7) 0.5028(7) 0.6349(6) 0.091(3) Uani 1 1 d . . .
H41 H 0.4514 0.4685 0.6633 0.119 Uiso 1 1 calc R . .
C42 C 0.4282(8) 0.5895(8) 0.6297(8) 0.103(4) Uani 1 1 d . . .
H42 H 0.4760 0.6137 0.6553 0.134 Uiso 1 1 calc R . .
C43 C 0.3714(9) 0.6374(7) 0.5857(7) 0.096(3) Uani 1 1 d . . .
H43 H 0.3804 0.6955 0.5804 0.125 Uiso 1 1 calc R . .
C44 C 0.3019(7) 0.6020(6) 0.5494(6) 0.088(3) Uani 1 1 d . . .
H44 H 0.2637 0.6355 0.5188 0.114 Uiso 1 1 calc R . .
C45 C 0.2875(6) 0.5173(5) 0.5576(5) 0.070(2) Uani 1 1 d . . .
C46 C 0.2140(6) 0.4706(5) 0.5200(5) 0.064(2) Uani 1 1 d . . .
C47 C 0.1500(6) 0.5093(5) 0.4647(6) 0.072(2) Uani 1 1 d . . .
C48 C 0.0953(9) 0.5689(8) 0.4868(7) 0.120(5) Uani 1 1 d . . .
H48 H 0.0986 0.5854 0.5388 0.156 Uiso 1 1 calc R . .
C49 C 0.0361(9) 0.6044(9) 0.4338(9) 0.129(5) Uani 1 1 d . . .
H49 H -0.0011 0.6440 0.4498 0.168 Uiso 1 1 calc R . .
C50 C 0.0321(9) 0.5811(9) 0.3567(9) 0.119(4) Uani 1 1 d . . .
H50 H -0.0059 0.6072 0.3198 0.154 Uiso 1 1 calc R . .
C51 C 0.0805(9) 0.5234(10) 0.3354(7) 0.125(5) Uani 1 1 d . . .
H51 H 0.0740 0.5057 0.2836 0.162 Uiso 1 1 calc R . .
C52 C 0.1423(8) 0.4862(8) 0.3868(6) 0.102(4) Uani 1 1 d . . .
H52 H 0.1781 0.4463 0.3690 0.132 Uiso 1 1 calc R . .
CM1 C 0.3449(12) 0.0796(10) 0.7811(9) 0.155(7) Uani 1 1 d . . .
HM1A H 0.4022 0.0669 0.7782 0.201 Uiso 1 1 calc R . .
HM1B H 0.3215 0.0369 0.8118 0.201 Uiso 1 1 calc R . .
HM1C H 0.3403 0.1344 0.8050 0.201 Uiso 1 1 calc R . .
CM2 C 0.067(2) 0.1402(16) 0.6445(17) 0.30(2) Uani 1 1 d . . .
HM2A H 0.1123 0.1123 0.6743 0.396 Uiso 1 1 calc R . .
HM2B H 0.0434 0.1031 0.6034 0.396 Uiso 1 1 calc R . .
HM2C H 0.0250 0.1534 0.6780 0.396 Uiso 1 1 calc R . .
Cl1 Cl 0.20787(18) 0.33615(19) 0.78228(16) 0.0901(8) Uani 1 1 d . . .
O42 O 0.2508(9) 0.2650(10) 0.8027(14) 0.277(11) Uani 1 1 d . . .
O43 O 0.1344(10) 0.3436(14) 0.8012(16) 0.310(13) Uani 1 1 d . . .
O44 O 0.2378(18) 0.396(2) 0.8269(15) 0.43(2) Uani 1 1 d . . .
Cl2 Cl 0.36796(19) 0.29617(18) 0.41516(15) 0.0898(8) Uani 1 1 d . . .
O52 O 0.3981(8) 0.3443(11) 0.4764(7) 0.207(7) Uani 1 1 d . . .
O53 O 0.3163(11) 0.3591(9) 0.3707(8) 0.217(7) Uani 1 1 d . . .
O54 O 0.4132(7) 0.2662(6) 0.3615(6) 0.145(4) Uani 1 1 d . . .

loop_
_atom_site_aniso_label
_atom_site_aniso_U_11
_atom_site_aniso_U_22
_atom_site_aniso_U_33
_atom_site_aniso_U_23
_atom_site_aniso_U_13
_atom_site_aniso_U_12
Cu1 0.0646(8) 0.0479(8) 0.0811(9) 0.0017(6) -0.0071(6) 0.0100(6)
Cu2 0.0652(8) 0.0547(8) 0.0643(8) -0.0007(5) 0.0002(6) 0.0136(6)
Cu3 0.0741(9) 0.0517(8) 0.0736(9) -0.0066(6) -0.0092(6) 0.0112(6)
O1 0.073(4) 0.047(3) 0.074(4) 0.001(3) -0.005(3) 0.015(3)
N1 0.056(4) 0.065(5) 0.072(4) 0.011(4) -0.001(3) 0.015(4)
N2 0.061(4) 0.052(4) 0.064(4) 0.002(3) -0.001(3) 0.010(4)
O11 0.074(4) 0.064(4) 0.077(4) -0.012(3) -0.013(3) 0.011(3)
N11 0.083(5) 0.051(4) 0.059(4) 0.001(3) 0.006(4) 0.018(4)
N12 0.084(6) 0.053(4) 0.058(4) -0.003(3) -0.003(4) 0.012(4)
O21 0.071(4) 0.053(4) 0.090(4) 0.004(3) -0.012(3) 0.010(3)
N21 0.084(5) 0.063(5) 0.068(5) -0.009(4) 0.001(4) 0.001(4)
N22 0.070(5) 0.058(5) 0.073(5) -0.006(4) 0.001(4) 0.009(4)
O31 0.068(3) 0.049(3) 0.068(4) -0.001(3) -0.001(3) 0.012(3)
OM1 0.144(7) 0.126(7) 0.083(5) 0.020(5) 0.013(5) 0.019(6)
OM2 0.165(10) 0.172(11) 0.179(11) 0.008(9) 0.062(9) 0.006(9)
O41 0.53(4) 0.247(18) 0.179(14) 0.072(13) 0.20(2) 0.14(2)
O51 0.147(8) 0.156(9) 0.148(9) 0.016(7) 0.059(7) -0.037(7)
C1 0.075(6) 0.064(6) 0.085(7) -0.003(5) -0.010(5) 0.008(5)
C3 0.070(7) 0.098(8) 0.115(9) -0.009(7) -0.021(6) 0.005(6)
C2 0.095(8) 0.083(8) 0.110(8) -0.002(6) 0.000(7) 0.032(6)
C4 0.083(7) 0.067(6) 0.095(7) -0.008(5) -0.002(6) 0.009(5)
C5 0.067(5) 0.055(5) 0.069(5) 0.000(4) 0.002(4) 0.007(4)
C6 0.068(5) 0.044(4) 0.063(5) 0.006(4) 0.005(4) 0.011(4)
C7 0.074(6) 0.054(5) 0.057(5) 0.003(4) 0.008(4) 0.010(4)
C8 0.087(7) 0.066(6) 0.065(6) -0.008(5) 0.006(5) 0.006(5)
C9 0.089(7) 0.093(8) 0.087(7) -0.032(6) 0.005(6) 0.001(6)
C10 0.141(11) 0.067(7) 0.100(9) -0.018(6) -0.002(7) 0.019(7)
C11 0.179(13) 0.054(6) 0.088(8) 0.001(6) 0.006(8) 0.026(7)
C12 0.119(8) 0.059(6) 0.074(6) -0.011(5) 0.012(6) 0.005(5)
C21 0.083(6) 0.067(6) 0.064(5) 0.009(4) 0.012(4) 0.018(5)
C22 0.097(8) 0.066(6) 0.074(6) 0.004(5) 0.012(5) 0.021(6)
C23 0.095(8) 0.092(8) 0.071(6) 0.000(5) 0.012(5) 0.034(7)
C24 0.076(7) 0.084(7) 0.073(6) -0.001(5) 0.015(5) 0.007(5)
C25 0.065(6) 0.064(5) 0.055(5) 0.001(4) 0.009(4) 0.013(5)
C26 0.061(6) 0.073(6) 0.056(5) 0.002(4) 0.007(4) 0.012(5)
C27 0.069(6) 0.095(8) 0.067(6) -0.021(5) 0.009(5) 0.009(5)
C28 0.079(7) 0.115(9) 0.075(7) -0.017(6) -0.014(6) 0.037(7)
C29 0.078(8) 0.136(11) 0.095(9) -0.042(9) -0.028(6) 0.020(8)
C30 0.104(10) 0.148(14) 0.138(13) -0.081(11) 0.037(10) -0.031(10)
C31 0.097(8) 0.104(9) 0.105(9) -0.033(7) 0.015(7) -0.020(7)
C32 0.098(8) 0.085(7) 0.077(7) -0.010(6) 0.003(6) -0.003(6)
C41 0.107(9) 0.080(8) 0.086(7) -0.015(6) 0.005(6) -0.002(6)
C42 0.119(10) 0.077(8) 0.111(9) -0.021(7) 0.007(7) -0.018(7)
C43 0.140(11) 0.055(6) 0.093(8) -0.004(6) 0.010(7) -0.017(7)
C44 0.115(9) 0.058(6) 0.091(7) -0.004(5) 0.010(6) 0.004(6)
C45 0.089(7) 0.049(5) 0.073(6) -0.004(4) 0.010(5) 0.009(5)
C46 0.090(6) 0.039(5) 0.064(5) 0.005(4) 0.015(5) 0.017(4)
C47 0.082(6) 0.048(5) 0.085(7) 0.002(4) 0.012(5) 0.014(5)
C48 0.149(11) 0.113(9) 0.096(8) 0.018(7) 0.009(8) 0.075(9)
C49 0.130(11) 0.116(10) 0.137(12) 0.015(9) -0.004(9) 0.074(9)
C50 0.125(11) 0.100(9) 0.120(11) 0.015(8) -0.031(8) 0.033(9)
C51 0.150(12) 0.120(11) 0.095(9) -0.005(8) -0.025(8) 0.043(10)
C52 0.132(10) 0.096(8) 0.076(7) -0.005(6) 0.001(6) 0.044(7)
CM1 0.24(2) 0.114(11) 0.107(11) -0.018(9) 0.021(12) -0.028(12)
CM2 0.42(5) 0.25(3) 0.27(3) 0.02(2) 0.16(3) -0.19(3)
Cl1 0.0894(19) 0.106(2) 0.0740(17) -0.0096(14) 0.0055(13) 0.0191(16)
O42 0.168(12) 0.180(13) 0.50(3) 0.157(17) 0.099(16) 0.089(11)
O43 0.129(11) 0.35(3) 0.47(3) 0.11(2) 0.121(17) 0.096(14)
O44 0.39(3) 0.51(4) 0.34(3) -0.27(3) -0.22(3) 0.27(3)
Cl2 0.110(2) 0.0861(18) 0.0763(16) -0.0099(14) 0.0260(15) -0.0063(15)
O52 0.177(11) 0.308(19) 0.136(9) -0.098(10) 0.018(8) -0.073(11)
O53 0.286(18) 0.190(13) 0.177(12) 0.035(9) 0.026(12) 0.117(12)
O54 0.192(10) 0.116(7) 0.144(8) -0.024(6) 0.095(8) -0.002(7)

loop_
_atom_type_symbol
_atom_type_description
_atom_type_scat_dispersion_real
_atom_type_scat_dispersion_imag
_atom_type_scat_source
C C 0.0181 0.0091 'International Tables Vol C Tables 4.2.6.8 and 6.1.1.4'
H H 0.0000 0.0000 'International Tables Vol C Tables 4.2.6.8 and 6.1.1.4'
N N 0.0311 0.0180 'International Tables Vol C Tables 4.2.6.8 and 6.1.1.4'
O O 0.0492 0.0322 'International Tables Vol C Tables 4.2.6.8 and 6.1.1.4'
Cl Cl 0.3639 0.7018 'International Tables Vol C Tables 4.2.6.8 and 6.1.1.4'
Cu Cu -1.9646 0.5888 'International Tables Vol C Tables 4.2.6.8 and 6.1.1.4'

loop_
_geom_angle_atom_site_label_1
_geom_angle_atom_site_label_2
_geom_angle_atom_site_label_3
_geom_angle
_geom_angle_site_symmetry_1
_geom_angle_site_symmetry_3
_geom_angle_publ_flag
O21 Cu1 O31 95.2(2) . . ?
O21 Cu1 N1 93.7(3) . . ?
O31 Cu1 N1 169.1(3) . . ?
O21 Cu1 N2 170.6(3) . . ?
O31 Cu1 N2 90.8(2) . . ?
N1 Cu1 N2 81.1(3) . . ?
O1 Cu2 O31 94.5(2) . . ?
O1 Cu2 N11 96.1(3) . . ?
O31 Cu2 N11 169.2(3) . . ?
O1 Cu2 N12 165.9(3) . . ?
O31 Cu2 N12 88.7(3) . . ?
N11 Cu2 N12 80.5(3) . . ?
O1 Cu2 OM1 87.6(3) . . ?
O31 Cu2 OM1 90.3(3) . . ?
N11 Cu2 OM1 92.4(3) . . ?
N12 Cu2 OM1 106.1(3) . . ?
O11 Cu3 O31 93.1(3) . . ?
O11 Cu3 N21 95.2(3) . . ?
O31 Cu3 N21 171.1(3) . . ?
O11 Cu3 N22 171.8(3) . . ?
O31 Cu3 N22 90.8(3) . . ?
N21 Cu3 N22 81.3(3) . . ?
N2 O1 Cu2 113.9(4) . . ?
C5 N1 C1 119.5(8) . . ?
C5 N1 Cu1 113.8(5) . . ?
C1 N1 Cu1 126.3(6) . . ?
C6 N2 O1 119.0(7) . . ?
C6 N2 Cu1 116.9(5) . . ?
O1 N2 Cu1 123.8(5) . . ?
N12 O11 Cu3 113.5(5) . . ?
C21 N11 C25 120.6(8) . . ?
C21 N11 Cu2 125.6(7) . . ?
C25 N11 Cu2 113.8(5) . . ?
C26 N12 O11 120.5(8) . . ?
C26 N12 Cu2 117.0(6) . . ?
O11 N12 Cu2 122.5(6) . . ?
N22 O21 Cu1 113.4(5) . . ?
C41 N21 C45 118.6(9) . . ?
C41 N21 Cu3 127.6(7) . . ?
C45 N21 Cu3 113.7(6) . . ?
C46 N22 O21 119.5(7) . . ?
C46 N22 Cu3 117.4(6) . . ?
O21 N22 Cu3 123.2(5) . . ?
Cu3 O31 Cu1 110.5(3) . . ?
Cu3 O31 Cu2 112.0(3) . . ?
Cu1 O31 Cu2 111.0(3) . . ?
CM1 OM1 Cu2 126.2(10) . . ?
N1 C1 C2 122.6(9) . . ?
N1 C1 H1 118.7 . . ?
C2 C1 H1 118.7 . . ?
C4 C3 C2 119.7(10) . . ?
C4 C3 H3 120.2 . . ?
C2 C3 H3 120.2 . . ?
C1 C2 C3 118.7(10) . . ?
C1 C2 H2 120.7 . . ?
C3 C2 H2 120.7 . . ?
C3 C4 C5 119.0(9) . . ?
C3 C4 H4 120.5 . . ?
C5 C4 H4 120.5 . . ?
N1 C5 C4 120.3(8) . . ?
N1 C5 C6 114.2(7) . . ?
C4 C5 C6 125.5(8) . . ?
N2 C6 C5 113.6(7) . . ?
N2 C6 C7 125.4(7) . . ?
C5 C6 C7 121.0(8) . . ?
C8 C7 C12 118.3(8) . . ?
C8 C7 C6 121.5(8) . . ?
C12 C7 C6 120.2(8) . . ?
C7 C8 C9 121.6(9) . . ?
C7 C8 H8 119.2 . . ?
C9 C8 H8 119.2 . . ?
C10 C9 C8 119.4(10) . . ?
C10 C9 H9 120.3 . . ?
C8 C9 H9 120.3 . . ?
C9 C10 C11 119.8(10) . . ?
C9 C10 H10 120.1 . . ?
C11 C10 H10 120.1 . . ?
C12 C11 C10 120.7(11) . . ?
C12 C11 H11 119.7 . . ?
C10 C11 H11 119.7 . . ?
C11 C12 C7 120.2(9) . . ?
C11 C12 H12 119.9 . . ?
C7 C12 H12 119.9 . . ?
N11 C21 C22 121.3(10) . . ?
N11 C21 H21 119.4 . . ?
C22 C21 H21 119.4 . . ?
C23 C22 C21 118.9(9) . . ?
C23 C22 H22 120.5 . . ?
C21 C22 H22 120.5 . . ?
C22 C23 C24 119.4(10) . . ?
C22 C23 H23 120.3 . . ?
C24 C23 H23 120.3 . . ?
C25 C24 C23 118.5(10) . . ?
C25 C24 H24 120.8 . . ?
C23 C24 H24 120.8 . . ?
N11 C25 C24 121.1(8) . . ?
N11 C25 C26 115.1(7) . . ?
C24 C25 C26 123.7(9) . . ?
N12 C26 C27 122.3(8) . . ?
N12 C26 C25 113.2(8) . . ?
C27 C26 C25 124.5(8) . . ?
C32 C27 C28 119.1(11) . . ?
C32 C27 C26 119.1(9) . . ?
C28 C27 C26 121.6(11) . . ?
C29 C28 C27 119.0(12) . . ?
C29 C28 H28 120.5 . . ?
C27 C28 H28 120.5 . . ?
C30 C29 C28 120.0(12) . . ?
C30 C29 H29 120.0 . . ?
C28 C29 H29 120.0 . . ?
C31 C30 C29 122.6(13) . . ?
C31 C30 H30 118.7 . . ?
C29 C30 H30 118.7 . . ?
C30 C31 C32 119.6(14) . . ?
C30 C31 H31 120.2 . . ?
C32 C31 H31 120.2 . . ?
C27 C32 C31 119.7(11) . . ?
C27 C32 H32 120.2 . . ?
C31 C32 H32 120.2 . . ?
N21 C41 C42 122.7(11) . . ?
N21 C41 H41 118.6 . . ?
C42 C41 H41 118.6 . . ?
C43 C42 C41 117.3(11) . . ?
C43 C42 H42 121.3 . . ?
C41 C42 H42 121.3 . . ?
C44 C43 C42 120.9(10) . . ?
C44 C43 H43 119.6 . . ?
C42 C43 H43 119.6 . . ?
C43 C44 C45 120.0(11) . . ?
C43 C44 H44 120.0 . . ?
C45 C44 H44 120.0 . . ?
C44 C45 N21 120.4(10) . . ?
C44 C45 C46 125.1(9) . . ?
N21 C45 C46 114.4(7) . . ?
N22 C46 C47 122.5(9) . . ?
N22 C46 C45 113.2(8) . . ?
C47 C46 C45 123.9(7) . . ?
C48 C47 C52 117.3(10) . . ?
C48 C47 C46 122.5(9) . . ?
C52 C47 C46 120.3(8) . . ?
C49 C48 C47 121.4(12) . . ?
C49 C48 H48 119.3 . . ?
C47 C48 H48 119.3 . . ?
C48 C49 C50 119.3(12) . . ?
C48 C49 H49 120.4 . . ?
C50 C49 H49 120.4 . . ?
C51 C50 C49 120.3(12) . . ?
C51 C50 H50 119.9 . . ?
C49 C50 H50 119.9 . . ?
C50 C51 C52 122.5(13) . . ?
C50 C51 H51 118.7 . . ?
C52 C51 H51 118.7 . . ?
C47 C52 C51 119.2(11) . . ?
C47 C52 H52 120.4 . . ?
C51 C52 H52 120.4 . . ?
OM1 CM1 HM1A 109.5 . . ?
OM1 CM1 HM1B 109.5 . . ?
HM1A CM1 HM1B 109.5 . . ?
OM1 CM1 HM1C 109.5 . . ?
HM1A CM1 HM1C 109.5 . . ?
HM1B CM1 HM1C 109.5 . . ?
OM2 CM2 HM2A 109.5 . . ?
OM2 CM2 HM2B 109.5 . . ?
HM2A CM2 HM2B 109.5 . . ?
OM2 CM2 HM2C 109.5 . . ?
HM2A CM2 HM2C 109.5 . . ?
HM2B CM2 HM2C 109.5 . . ?
O41 Cl1 O44 101(2) . . ?
O41 Cl1 O43 119.4(16) . . ?
O44 Cl1 O43 94.7(17) . . ?
O41 Cl1 O42 111.2(12) . . ?
O44 Cl1 O42 107.5(15) . . ?
O43 Cl1 O42 118.8(12) . . ?
O54 Cl2 O52 124.3(8) . . ?
O54 Cl2 O51 110.7(6) . . ?
O52 Cl2 O51 108.7(8) . . ?
O54 Cl2 O53 101.8(8) . . ?
O52 Cl2 O53 99.7(10) . . ?
O51 Cl2 O53 110.2(9) . . ?

loop_
_geom_bond_atom_site_label_1
_geom_bond_atom_site_label_2
_geom_bond_distance
_geom_bond_site_symmetry_2
_geom_bond_publ_flag
Cu1 O21 1.912(6) . ?
Cu1 O31 1.951(6) . ?
Cu1 N1 1.951(7) . ?
Cu1 N2 1.953(7) . ?
Cu2 O1 1.956(6) . ?
Cu2 O31 1.958(5) . ?
Cu2 N11 1.975(7) . ?
Cu2 N12 2.000(8) . ?
Cu2 OM1 2.351(8) . ?
Cu3 O11 1.905(6) . ?
Cu3 O31 1.949(6) . ?
Cu3 N21 1.963(8) . ?
Cu3 N22 1.966(7) . ?
O1 N2 1.338(8) . ?
N1 C5 1.351(11) . ?
N1 C1 1.354(11) . ?
N2 C6 1.285(10) . ?
O11 N12 1.329(9) . ?
N11 C21 1.332(11) . ?
N11 C25 1.363(11) . ?
N12 C26 1.292(11) . ?
O21 N22 1.347(9) . ?
N21 C41 1.316(13) . ?
N21 C45 1.366(11) . ?
N22 C46 1.291(10) . ?
OM1 CM1 1.346(16) . ?
OM2 CM2 1.227(19) . ?
O41 Cl1 1.241(13) . ?
O51 Cl2 1.415(9) . ?
C1 C2 1.359(15) . ?
C1 H1 0.9300 . ?
C3 C4 1.386(14) . ?
C3 C2 1.386(16) . ?
C3 H3 0.9300 . ?
C2 H2 0.9300 . ?
C4 C5 1.401(13) . ?
C4 H4 0.9300 . ?
C5 C6 1.466(11) . ?
C6 C7 1.486(11) . ?
C7 C8 1.383(12) . ?
C7 C12 1.390(13) . ?
C8 C9 1.394(13) . ?
C8 H8 0.9300 . ?
C9 C10 1.368(16) . ?
C9 H9 0.9300 . ?
C10 C11 1.387(15) . ?
C10 H10 0.9300 . ?
C11 C12 1.381(14) . ?
C11 H11 0.9300 . ?
C12 H12 0.9300 . ?
C21 C22 1.389(13) . ?
C21 H21 0.9300 . ?
C22 C23 1.382(15) . ?
C22 H22 0.9300 . ?
C23 C24 1.416(14) . ?
C23 H23 0.9300 . ?
C24 C25 1.371(12) . ?
C24 H24 0.9300 . ?
C25 C26 1.479(13) . ?
C26 C27 1.469(13) . ?
C27 C32 1.393(15) . ?
C27 C28 1.399(14) . ?
C28 C29 1.390(17) . ?
C28 H28 0.9300 . ?
C29 C30 1.35(2) . ?
C29 H29 0.9300 . ?
C30 C31 1.33(2) . ?
C30 H30 0.9300 . ?
C31 C32 1.400(15) . ?
C31 H31 0.9300 . ?
C32 H32 0.9300 . ?
C41 C42 1.390(16) . ?
C41 H41 0.9300 . ?
C42 C43 1.354(16) . ?
C42 H42 0.9300 . ?
C43 C44 1.347(15) . ?
C43 H43 0.9300 . ?
C44 C45 1.360(13) . ?
C44 H44 0.9300 . ?
C45 C46 1.486(13) . ?
C46 C47 1.461(12) . ?
C47 C48 1.375(14) . ?
C47 C52 1.383(14) . ?
C48 C49 1.368(16) . ?
C48 H48 0.9300 . ?
C49 C50 1.374(18) . ?
C49 H49 0.9300 . ?
C50 C51 1.280(17) . ?
C50 H50 0.9300 . ?
C51 C52 1.391(16) . ?
C51 H51 0.9300 . ?
C52 H52 0.9300 . ?
CM1 HM1A 0.9600 . ?
CM1 HM1B 0.9600 . ?
CM1 HM1C 0.9600 . ?
CM2 HM2A 0.9600 . ?
CM2 HM2B 0.9600 . ?
CM2 HM2C 0.9600 . ?
Cl1 O44 1.27(2) . ?
Cl1 O43 1.280(13) . ?
Cl1 O42 1.342(12) . ?
Cl2 O54 1.333(9) . ?
Cl2 O52 1.345(11) . ?
Cl2 O53 1.457(12) . ?
